data_7247055
loop_
_publ_author_name
'Rapeenun, Peerapon'
'Nalaoh, Phattananawee'
'Promarak, Vinich'
'Flood, Adrian E.'

_publ_section_title
;
 Improving aqueous solubility of ciprofloxacin: three different
 stoichiometric hydrated salt forms with oxalic acid
;
_journal_issue 31
_journal_name_full CrystEngComm
_journal_page_first 4461
_journal_page_last 4469
_journal_paper_doi 10.1039/D3CE00514C
_journal_volume 25
_journal_year 2023
_chemical_formula_moiety 'C17 H19 F N3 O3, 0.5(C2 H2 O4), 0.5(C2 O4), H2 O'
_chemical_formula_sum 'C19 H22 F N3 O8'
_chemical_formula_weight 439.39
_chemical_name_common 'Bis(Ciprofloxacin) oxalic acid oxalate dihydrate'
_space_group_crystal_system triclinic
_space_group_IT_number 2
_space_group_name_Hall '-P 1'
_space_group_name_H-M_alt 'P -1'
_atom_sites_solution_hydrogens mixed
_atom_sites_solution_primary iterative
_audit_creation_date 2021-12-23
_audit_creation_method
;
Olex2 1.5
(compiled 2021.12.09 svn.r5202d8cf for OlexSys, GUI svn.r6439)
;
_audit_update_record
;
2021-12-23 deposited with the CCDC.	2023-07-14 downloaded from the CCDC.
;
_cell_angle_alpha 70.605(2)
_cell_angle_beta 84.799(2)
_cell_angle_gamma 76.466(2)
_cell_formula_units_Z 2
_cell_length_a 7.2373(5)
_cell_length_b 11.5245(8)
_cell_length_c 12.2725(8)
_cell_measurement_reflns_used 9756
_cell_measurement_temperature 140.0
_cell_measurement_theta_max 28.29
_cell_measurement_theta_min 2.99
_cell_volume 938.61(11)
_computing_cell_refinement 'SAINT V8.40B (?, 2016)'
_computing_data_reduction 'SAINT V8.40B (?, 2016)'
_computing_molecular_graphics 'Olex2 1.5 (Dolomanov et al., 2009)'
_computing_publication_material 'Olex2 1.5 (Dolomanov et al., 2009)'
_computing_structure_refinement 'SHELXL 2018/3 (Sheldrick, 2015)'
_computing_structure_solution 'olex2.solve 1.5 (Bourhis et al., 2015)'
_diffrn_ambient_temperature 140.00
_diffrn_detector 'Bruker APEX2 area detector'
_diffrn_detector_area_resol_mean 7.9
_diffrn_detector_type 'CCD area detector'
_diffrn_measured_fraction_theta_full 0.998
_diffrn_measured_fraction_theta_max 0.999
_diffrn_measurement_device 'three-circle diffractometer'
_diffrn_measurement_device_type 'Bruker SMART APEX2 area detector'
_diffrn_measurement_method '\w and \f scans'
_diffrn_radiation_monochromator 'mirror optics'
_diffrn_radiation_probe x-ray
_diffrn_radiation_type MoK\a
_diffrn_radiation_wavelength 0.71073
_diffrn_reflns_av_R_equivalents 0.0270
_diffrn_reflns_av_unetI/netI 0.0195
_diffrn_reflns_Laue_measured_fraction_full 0.998
_diffrn_reflns_Laue_measured_fraction_max 0.999
_diffrn_reflns_limit_h_max 9
_diffrn_reflns_limit_h_min -9
_diffrn_reflns_limit_k_max 14
_diffrn_reflns_limit_k_min -14
_diffrn_reflns_limit_l_max 15
_diffrn_reflns_limit_l_min -15
_diffrn_reflns_number 29847
_diffrn_reflns_point_group_measured_fraction_full 0.998
_diffrn_reflns_point_group_measured_fraction_max 0.999
_diffrn_reflns_theta_full 25.242
_diffrn_reflns_theta_max 27.484
_diffrn_reflns_theta_min 1.919
_diffrn_source 'microfocus sealed X-ray tube'
_diffrn_source_type 'Incoatec I\ms'
_exptl_absorpt_coefficient_mu 0.128
_exptl_absorpt_correction_T_max 0.7457
_exptl_absorpt_correction_T_min 0.7085
_exptl_absorpt_correction_type none
_exptl_absorpt_process_details
;
SADABS-2016/2 (Bruker,2016/2) was used for absorption correction.
wR2(int) was 0.1056 before and 0.0481 after correction.
The Ratio of minimum to maximum transmission is 0.9501.
The \l/2 correction factor is Not present.
;
_exptl_crystal_colour 'clear light colourless'
_exptl_crystal_colour_lustre clear
_exptl_crystal_colour_modifier light
_exptl_crystal_colour_primary colourless
_exptl_crystal_density_diffrn 1.555
_exptl_crystal_description block
_exptl_crystal_F_000 460
_exptl_crystal_recrystallization_method 'Re-crystallisation from solvent: Water'
_exptl_crystal_size_max 0.48
_exptl_crystal_size_mid 0.29
_exptl_crystal_size_min 0.22
_refine_diff_density_max 0.477
_refine_diff_density_min -0.260
_refine_diff_density_rms 0.051
_refine_ls_extinction_coef 0.046(4)
_refine_ls_extinction_expression Fc^*^=kFc[1+0.001xFc^2^\l^3^/sin(2\q)]^-1/4^
_refine_ls_extinction_method 'SHELXL-2018/3 (Sheldrick 2018)'
_refine_ls_goodness_of_fit_ref 1.025
_refine_ls_hydrogen_treatment mixed
_refine_ls_matrix_type full
_refine_ls_number_parameters 302
_refine_ls_number_reflns 4303
_refine_ls_number_restraints 0
_refine_ls_restrained_S_all 1.025
_refine_ls_R_factor_all 0.0366
_refine_ls_R_factor_gt 0.0334
_refine_ls_shift/su_max 0.000
_refine_ls_shift/su_mean 0.000
_refine_ls_structure_factor_coef Fsqd
_refine_ls_weighting_details 'w=1/[\s^2^(Fo^2^)+(0.0479P)^2^+0.4312P] where P=(Fo^2^+2Fc^2^)/3'
_refine_ls_weighting_scheme calc
_refine_ls_wR_factor_gt 0.0906
_refine_ls_wR_factor_ref 0.0929
_reflns_Friedel_coverage 0.000
_reflns_number_gt 3926
_reflns_number_total 4303
_reflns_threshold_expression 'I > 2\s(I)'
_cod_data_source_file d3ce00514c2.cif
_cod_data_source_block mo_adf_1per1ciox_moka100k_0m
_cod_depositor_comments 'Adding full bibliography for 7247055--7247057.cif.'
_cod_database_code 7247055
_shelx_shelxl_version_number 2018/3
_shelx_space_group_comment
;
The symmetry employed for this shelxl refinement is uniquely defined
by the following loop, which should always be used as a source of
symmetry information in preference to the above space-group names.
They are only intended as comments.
;
_shelx_estimated_absorpt_t_max 0.972
_shelx_estimated_absorpt_t_min 0.941
_olex2_refinement_description
;
1. Fixed Uiso
 At 1.2 times of:
  All C(H) groups, All C(H,H) groups
 At 1.5 times of:
  All O(H) groups
2.a Ternary CH refined with riding coordinates:
 C15(H15)
2.b Secondary CH2 refined with riding coordinates:
 C1(H1C,H1D), C2(H2A,H2B), C9(H9A,H9B), C10(H10A,H10B), C16(H16A,H16B),
 C17(H17A,H17B)
2.c Aromatic/amide H refined with riding coordinates:
 C4(H4), C6(H6), C12(H12)
2.d Idealised tetrahedral OH refined as rotating group:
 O2(H2)
;
_olex2_submission_special_instructions 'No special instructions were received'

loop_
_space_group_symop_operation_xyz
'x, y, z'
'-x, -y, -z'

loop_
_atom_site_label
_atom_site_type_symbol
_atom_site_fract_x
_atom_site_fract_y
_atom_site_fract_z
_atom_site_U_iso_or_equiv
_atom_site_adp_type
_atom_site_occupancy
_atom_site_site_symmetry_order
_atom_site_calc_flag
_atom_site_refinement_flags_posn
_atom_site_refinement_flags_adp
_atom_site_refinement_flags_occupancy
_atom_site_disorder_assembly
_atom_site_disorder_group
F1 F -0.16960(10) 0.97827(7) 0.23630(5) 0.02092(17) Uani 1 1 d . . . . .
O1 O -0.13937(12) 0.80882(8) 0.95553(7) 0.02089(19) Uani 1 1 d . . . . .
O2 O -0.39347(11) 0.91281(8) 0.84788(7) 0.01634(18) Uani 1 1 d . . . . .
H2 H -0.419157 0.941109 0.777237 0.025 Uiso 1 1 calc R U . . .
O3 O -0.37598(11) 0.96835(7) 0.63795(7) 0.01559(17) Uani 1 1 d . . . . .
N1 N 0.42209(14) 0.78783(9) 0.05500(8) 0.0162(2) Uani 1 1 d . . . . .
H1A H 0.490(2) 0.8238(15) -0.0081(15) 0.028(4) Uiso 1 1 d . . . . .
H1B H 0.430(2) 0.7074(16) 0.0587(14) 0.030(4) Uiso 1 1 d . . . . .
N2 N 0.19933(13) 0.82137(9) 0.25073(8) 0.0150(2) Uani 1 1 d . . . . .
N3 N 0.15633(12) 0.73877(8) 0.66446(7) 0.01129(18) Uani 1 1 d . . . . .
C1 C 0.51438(16) 0.78860(11) 0.15818(10) 0.0182(2) Uani 1 1 d . . . . .
H1C H 0.531876 0.874607 0.146486 0.022 Uiso 1 1 calc R U . . .
H1D H 0.641417 0.731199 0.167670 0.022 Uiso 1 1 calc R U . . .
C2 C 0.39517(16) 0.74711(12) 0.26697(10) 0.0192(2) Uani 1 1 d . . . . .
H2A H 0.394900 0.656681 0.285875 0.023 Uiso 1 1 calc R U . . .
H2B H 0.451865 0.757894 0.332473 0.023 Uiso 1 1 calc R U . . .
C3 C 0.09232(15) 0.83040(10) 0.34838(9) 0.0122(2) Uani 1 1 d . . . . .
C4 C 0.16518(15) 0.76840(10) 0.45880(9) 0.0125(2) Uani 1 1 d . . . . .
H4 H 0.282053 0.707936 0.468403 0.015 Uiso 1 1 calc R U . . .
C5 C 0.07057(14) 0.79286(9) 0.55618(9) 0.0109(2) Uani 1 1 d . . . . .
C6 C 0.06195(15) 0.75734(10) 0.75877(9) 0.0120(2) Uani 1 1 d . . . . .
H6 H 0.121208 0.716744 0.831753 0.014 Uiso 1 1 calc R U . . .
C7 C -0.11744(15) 0.83295(10) 0.75377(9) 0.0122(2) Uani 1 1 d . . . . .
C8 C -0.21323(15) 0.84942(10) 0.86170(9) 0.0138(2) Uani 1 1 d . . . . .
C9 C 0.22225(16) 0.86092(11) 0.04277(9) 0.0168(2) Uani 1 1 d . . . . .
H9A H 0.163659 0.853804 -0.023917 0.020 Uiso 1 1 calc R U . . .
H9B H 0.219223 0.951038 0.028769 0.020 Uiso 1 1 calc R U . . .
C10 C 0.11188(16) 0.80989(11) 0.15228(9) 0.0165(2) Uani 1 1 d . . . . .
H10A H -0.021708 0.857738 0.144769 0.020 Uiso 1 1 calc R U . . .
H10B H 0.112406 0.720327 0.165218 0.020 Uiso 1 1 calc R U . . .
C11 C -0.09080(15) 0.91148(10) 0.34171(9) 0.0135(2) Uani 1 1 d . . . . .
C12 C -0.19096(15) 0.93023(10) 0.43559(9) 0.0132(2) Uani 1 1 d . . . . .
H12 H -0.315164 0.982386 0.426750 0.016 Uiso 1 1 calc R U . . .
C13 C -0.11079(14) 0.87238(10) 0.54614(9) 0.0117(2) Uani 1 1 d . . . . .
C14 C -0.21088(14) 0.89541(10) 0.64604(9) 0.0119(2) Uani 1 1 d . . . . .
C15 C 0.34777(14) 0.65901(10) 0.67488(9) 0.0131(2) Uani 1 1 d . . . . .
H15 H 0.357159 0.568816 0.682065 0.016 Uiso 1 1 calc R U . . .
C16 C 0.49276(15) 0.68474(12) 0.73845(10) 0.0190(2) Uani 1 1 d . . . . .
H16A H 0.587182 0.611761 0.784619 0.023 Uiso 1 1 calc R U . . .
H16B H 0.452456 0.754548 0.771355 0.023 Uiso 1 1 calc R U . . .
C17 C 0.50607(15) 0.71825(11) 0.60923(9) 0.0163(2) Uani 1 1 d . . . . .
H17A H 0.608506 0.665788 0.576039 0.020 Uiso 1 1 calc R U . . .
H17B H 0.473748 0.808609 0.562771 0.020 Uiso 1 1 calc R U . . .
O4 O 0.78953(13) 0.56511(10) 0.42188(8) 0.0325(2) Uani 1 1 d . . . . .
O7 O 1.08206(12) 0.49042(9) 0.36423(8) 0.0252(2) Uani 1 1 d . . . . .
H7 H 1.030(3) 0.510(2) 0.295(2) 0.064(7) Uiso 1 1 d . . . . .
C18 C 0.95549(16) 0.51827(10) 0.43976(10) 0.0178(2) Uani 1 1 d . . . . .
O5 O 0.71901(11) 0.40155(7) -0.01393(7) 0.01702(18) Uani 1 1 d . . . . .
O6 O 0.64998(11) 0.55891(8) 0.06153(7) 0.02005(19) Uani 1 1 d . . . . .
C19 C 0.60752(14) 0.48863(10) 0.01374(9) 0.0126(2) Uani 1 1 d . . . . .
O8 O 0.98558(13) 0.52407(9) 0.15952(7) 0.02137(19) Uani 1 1 d . . . . .
H8A H 1.067(3) 0.5499(18) 0.1060(18) 0.047(5) Uiso 1 1 d . . . . .
H8B H 0.883(3) 0.5362(18) 0.1244(17) 0.048(5) Uiso 1 1 d . . . . .

loop_
_atom_site_aniso_label
_atom_site_aniso_U_11
_atom_site_aniso_U_22
_atom_site_aniso_U_33
_atom_site_aniso_U_23
_atom_site_aniso_U_13
_atom_site_aniso_U_12
F1 0.0201(3) 0.0273(4) 0.0094(3) -0.0032(3) -0.0041(2) 0.0039(3)
O1 0.0196(4) 0.0310(5) 0.0113(4) -0.0083(3) 0.0015(3) -0.0026(3)
O2 0.0140(4) 0.0208(4) 0.0125(4) -0.0064(3) 0.0035(3) -0.0005(3)
O3 0.0107(4) 0.0191(4) 0.0148(4) -0.0064(3) 0.0008(3) 0.0019(3)
N1 0.0207(5) 0.0162(5) 0.0127(4) -0.0073(4) 0.0063(4) -0.0042(4)
N2 0.0125(4) 0.0233(5) 0.0093(4) -0.0073(4) 0.0011(3) -0.0014(4)
N3 0.0094(4) 0.0133(4) 0.0096(4) -0.0031(3) 0.0003(3) -0.0006(3)
C1 0.0154(5) 0.0244(6) 0.0168(5) -0.0112(4) 0.0039(4) -0.0026(4)
C2 0.0142(5) 0.0269(6) 0.0133(5) -0.0077(4) 0.0016(4) 0.0025(4)
C3 0.0123(5) 0.0146(5) 0.0109(5) -0.0056(4) 0.0021(4) -0.0039(4)
C4 0.0112(5) 0.0140(5) 0.0117(5) -0.0046(4) 0.0007(4) -0.0011(4)
C5 0.0108(5) 0.0121(5) 0.0093(5) -0.0028(4) 0.0002(4) -0.0029(4)
C6 0.0130(5) 0.0141(5) 0.0091(4) -0.0036(4) 0.0007(4) -0.0039(4)
C7 0.0122(5) 0.0146(5) 0.0104(5) -0.0049(4) 0.0023(4) -0.0037(4)
C8 0.0140(5) 0.0157(5) 0.0132(5) -0.0063(4) 0.0033(4) -0.0052(4)
C9 0.0199(5) 0.0195(5) 0.0105(5) -0.0057(4) 0.0014(4) -0.0029(4)
C10 0.0175(5) 0.0236(6) 0.0114(5) -0.0085(4) 0.0019(4) -0.0066(4)
C11 0.0139(5) 0.0157(5) 0.0094(5) -0.0022(4) -0.0026(4) -0.0022(4)
C12 0.0101(5) 0.0149(5) 0.0132(5) -0.0040(4) -0.0006(4) -0.0010(4)
C13 0.0107(5) 0.0136(5) 0.0110(5) -0.0046(4) 0.0011(4) -0.0030(4)
C14 0.0104(5) 0.0133(5) 0.0128(5) -0.0048(4) 0.0016(4) -0.0038(4)
C15 0.0097(5) 0.0142(5) 0.0129(5) -0.0037(4) -0.0004(4) 0.0013(4)
C16 0.0120(5) 0.0292(6) 0.0146(5) -0.0062(4) -0.0022(4) -0.0024(4)
C17 0.0104(5) 0.0221(5) 0.0145(5) -0.0050(4) 0.0011(4) -0.0016(4)
O4 0.0177(4) 0.0510(6) 0.0280(5) -0.0190(5) -0.0057(4) 0.0056(4)
O7 0.0174(4) 0.0369(5) 0.0187(4) -0.0101(4) -0.0012(3) 0.0014(4)
C18 0.0162(5) 0.0168(5) 0.0207(6) -0.0068(4) -0.0014(4) -0.0028(4)
O5 0.0120(4) 0.0183(4) 0.0215(4) -0.0099(3) 0.0009(3) -0.0001(3)
O6 0.0153(4) 0.0209(4) 0.0282(4) -0.0138(3) -0.0046(3) -0.0018(3)
C19 0.0120(5) 0.0132(5) 0.0110(5) -0.0022(4) -0.0003(4) -0.0019(4)
O8 0.0162(4) 0.0322(5) 0.0160(4) -0.0053(3) -0.0011(3) -0.0088(4)

loop_
_atom_type_symbol
_atom_type_description
_atom_type_scat_dispersion_real
_atom_type_scat_dispersion_imag
_atom_type_scat_source
C C 0.0033 0.0016 'International Tables Vol C Tables 4.2.6.8 and 6.1.1.4'
H H 0.0000 0.0000 'International Tables Vol C Tables 4.2.6.8 and 6.1.1.4'
F F 0.0171 0.0103 'International Tables Vol C Tables 4.2.6.8 and 6.1.1.4'
N N 0.0061 0.0033 'International Tables Vol C Tables 4.2.6.8 and 6.1.1.4'
O O 0.0106 0.0060 'International Tables Vol C Tables 4.2.6.8 and 6.1.1.4'

loop_
_geom_angle_atom_site_label_1
_geom_angle_atom_site_label_2
_geom_angle_atom_site_label_3
_geom_angle
_geom_angle_site_symmetry_1
_geom_angle_site_symmetry_3
_geom_angle_publ_flag
C8 O2 H2 109.5 . . ?
H1A N1 H1B 107.9(14) . . ?
C1 N1 H1A 107.2(10) . . ?
C1 N1 H1B 109.1(10) . . ?
C9 N1 H1A 108.7(10) . . ?
C9 N1 H1B 111.4(10) . . ?
C9 N1 C1 112.36(8) . . ?
C2 N2 C10 111.03(9) . . ?
C3 N2 C2 117.90(9) . . ?
C3 N2 C10 120.71(9) . . ?
C5 N3 C15 119.55(8) . . ?
C6 N3 C5 120.32(9) . . ?
C6 N3 C15 120.11(9) . . ?
N1 C1 H1C 109.4 . . ?
N1 C1 H1D 109.4 . . ?
N1 C1 C2 111.19(9) . . ?
H1C C1 H1D 108.0 . . ?
C2 C1 H1C 109.4 . . ?
C2 C1 H1D 109.4 . . ?
N2 C2 C1 110.68(9) . . ?
N2 C2 H2A 109.5 . . ?
N2 C2 H2B 109.5 . . ?
C1 C2 H2A 109.5 . . ?
C1 C2 H2B 109.5 . . ?
H2A C2 H2B 108.1 . . ?
N2 C3 C4 121.51(9) . . ?
N2 C3 C11 122.29(9) . . ?
C4 C3 C11 115.98(9) . . ?
C3 C4 H4 119.2 . . ?
C3 C4 C5 121.66(9) . . ?
C5 C4 H4 119.2 . . ?
N3 C5 C4 120.34(9) . . ?
N3 C5 C13 119.28(9) . . ?
C4 C5 C13 120.38(9) . . ?
N3 C6 H6 118.7 . . ?
N3 C6 C7 122.56(9) . . ?
C7 C6 H6 118.7 . . ?
C6 C7 C8 119.63(9) . . ?
C6 C7 C14 120.39(9) . . ?
C14 C7 C8 119.99(9) . . ?
O1 C8 O2 121.31(10) . . ?
O1 C8 C7 124.66(10) . . ?
O2 C8 C7 114.02(9) . . ?
N1 C9 H9A 109.8 . . ?
N1 C9 H9B 109.8 . . ?
N1 C9 C10 109.20(9) . . ?
H9A C9 H9B 108.3 . . ?
C10 C9 H9A 109.8 . . ?
C10 C9 H9B 109.8 . . ?
N2 C10 C9 109.46(9) . . ?
N2 C10 H10A 109.8 . . ?
N2 C10 H10B 109.8 . . ?
C9 C10 H10A 109.8 . . ?
C9 C10 H10B 109.8 . . ?
H10A C10 H10B 108.2 . . ?
F1 C11 C3 119.48(9) . . ?
C12 C11 F1 117.12(9) . . ?
C12 C11 C3 123.35(10) . . ?
C11 C12 H12 120.0 . . ?
C11 C12 C13 119.98(10) . . ?
C13 C12 H12 120.0 . . ?
C5 C13 C12 118.35(9) . . ?
C5 C13 C14 120.75(9) . . ?
C12 C13 C14 120.90(9) . . ?
O3 C14 C7 122.02(9) . . ?
O3 C14 C13 121.37(9) . . ?
C7 C14 C13 116.61(9) . . ?
N3 C15 H15 116.4 . . ?
N3 C15 C16 118.22(9) . . ?
N3 C15 C17 117.60(9) . . ?
C16 C15 H15 116.4 . . ?
C16 C15 C17 60.04(7) . . ?
C17 C15 H15 116.4 . . ?
C15 C16 H16A 117.8 . . ?
C15 C16 H16B 117.8 . . ?
C15 C16 C17 60.15(7) . . ?
H16A C16 H16B 114.9 . . ?
C17 C16 H16A 117.8 . . ?
C17 C16 H16B 117.8 . . ?
C15 C17 H17A 117.8 . . ?
C15 C17 H17B 117.8 . . ?
C16 C17 C15 59.80(7) . . ?
C16 C17 H17A 117.8 . . ?
C16 C17 H17B 117.8 . . ?
H17A C17 H17B 114.9 . . ?
C18 O7 H7 111.3(15) . . ?
O4 C18 O7 126.00(11) . . ?
O4 C18 C18 122.50(13) . 2_766 ?
O7 C18 C18 111.49(12) . 2_766 ?
O5 C19 C19 116.75(11) . 2_665 ?
O6 C19 O5 126.76(10) . . ?
O6 C19 C19 116.49(11) . 2_665 ?
H8A O8 H8B 105.4(18) . . ?

loop_
_geom_bond_atom_site_label_1
_geom_bond_atom_site_label_2
_geom_bond_distance
_geom_bond_site_symmetry_2
_geom_bond_publ_flag
F1 C11 1.3631(12) . ?
O1 C8 1.2114(14) . ?
O2 H2 0.8400 . ?
O2 C8 1.3326(13) . ?
O3 C14 1.2807(13) . ?
N1 H1A 0.910(18) . ?
N1 H1B 0.902(17) . ?
N1 C1 1.4877(15) . ?
N1 C9 1.4863(14) . ?
N2 C2 1.4667(14) . ?
N2 C3 1.3870(13) . ?
N2 C10 1.4703(13) . ?
N3 C5 1.3993(13) . ?
N3 C6 1.3434(13) . ?
N3 C15 1.4625(13) . ?
C1 H1C 0.9900 . ?
C1 H1D 0.9900 . ?
C1 C2 1.5218(15) . ?
C2 H2A 0.9900 . ?
C2 H2B 0.9900 . ?
C3 C4 1.3911(15) . ?
C3 C11 1.4232(14) . ?
C4 H4 0.9500 . ?
C4 C5 1.4006(14) . ?
C5 C13 1.4032(14) . ?
C6 H6 0.9500 . ?
C6 C7 1.3777(14) . ?
C7 C8 1.4866(14) . ?
C7 C14 1.4233(14) . ?
C9 H9A 0.9900 . ?
C9 H9B 0.9900 . ?
C9 C10 1.5134(15) . ?
C10 H10A 0.9900 . ?
C10 H10B 0.9900 . ?
C11 C12 1.3565(15) . ?
C12 H12 0.9500 . ?
C12 C13 1.4082(14) . ?
C13 C14 1.4364(14) . ?
C15 H15 1.0000 . ?
C15 C16 1.4984(15) . ?
C15 C17 1.5037(15) . ?
C16 H16A 0.9900 . ?
C16 H16B 0.9900 . ?
C16 C17 1.5020(15) . ?
C17 H17A 0.9900 . ?
C17 H17B 0.9900 . ?
O4 C18 1.2033(15) . ?
O7 H7 0.89(2) . ?
O7 C18 1.3066(15) . ?
C18 C18 1.553(2) 2_766 ?
O5 C19 1.2535(13) . ?
O6 C19 1.2486(13) . ?
C19 C19 1.565(2) 2_665 ?
O8 H8A 0.86(2) . ?
O8 H8B 0.85(2) . ?

loop_
_geom_hbond_atom_site_label_D
_geom_hbond_atom_site_label_H
_geom_hbond_atom_site_label_A
_geom_hbond_distance_DH
_geom_hbond_distance_HA
_geom_hbond_distance_DA
_geom_hbond_angle_DHA
_geom_hbond_site_symmetry_A
_geom_hbond_publ_flag
O2 H2 O3 0.84 1.65 2.4386(11) 156.2 . yes
N1 H1A O2 0.910(18) 1.953(18) 2.8584(13) 173.0(15) 1_654 yes
N1 H1B O5 0.902(17) 2.057(17) 2.8155(13) 140.9(14) 2_665 yes
N1 H1B O6 0.902(17) 2.041(17) 2.7448(13) 133.9(14) . yes
C10 H10A F1 0.99 2.11 2.8419(13) 129.1 . yes
O7 H7 O8 0.89(2) 1.68(2) 2.5484(13) 165(2) . yes
O8 H8A O5 0.86(2) 1.92(2) 2.7652(12) 168.0(19) 2_765 yes
O8 H8B O6 0.85(2) 1.84(2) 2.6942(12) 175(2) . yes

loop_
_geom_torsion_atom_site_label_1
_geom_torsion_atom_site_label_2
_geom_torsion_atom_site_label_3
_geom_torsion_atom_site_label_4
_geom_torsion
_geom_torsion_site_symmetry_1
_geom_torsion_site_symmetry_2
_geom_torsion_site_symmetry_3
_geom_torsion_site_symmetry_4
_geom_torsion_publ_flag
F1 C11 C12 C13 -174.68(9) . . . . ?
N1 C1 C2 N2 -52.65(13) . . . . ?
N1 C9 C10 N2 59.74(12) . . . . ?
N2 C3 C4 C5 169.58(10) . . . . ?
N2 C3 C11 F1 3.45(16) . . . . ?
N2 C3 C11 C12 -174.05(10) . . . . ?
N3 C5 C13 C12 177.24(9) . . . . ?
N3 C5 C13 C14 -1.93(15) . . . . ?
N3 C6 C7 C8 -179.86(9) . . . . ?
N3 C6 C7 C14 -0.03(16) . . . . ?
N3 C15 C16 C17 -107.31(10) . . . . ?
N3 C15 C17 C16 108.33(11) . . . . ?
C1 N1 C9 C10 -56.07(12) . . . . ?
C2 N2 C3 C4 -1.82(15) . . . . ?
C2 N2 C3 C11 172.63(10) . . . . ?
C2 N2 C10 C9 -61.77(12) . . . . ?
C3 N2 C2 C1 -156.77(10) . . . . ?
C3 N2 C10 C9 153.99(10) . . . . ?
C3 C4 C5 N3 -173.47(9) . . . . ?
C3 C4 C5 C13 6.20(16) . . . . ?
C3 C11 C12 C13 2.88(17) . . . . ?
C4 C3 C11 F1 178.19(9) . . . . ?
C4 C3 C11 C12 0.69(16) . . . . ?
C4 C5 C13 C12 -2.44(15) . . . . ?
C4 C5 C13 C14 178.39(9) . . . . ?
C5 N3 C6 C7 -2.60(15) . . . . ?
C5 N3 C15 C16 130.50(10) . . . . ?
C5 N3 C15 C17 61.54(13) . . . . ?
C5 C13 C14 O3 179.58(9) . . . . ?
C5 C13 C14 C7 -0.57(15) . . . . ?
C6 N3 C5 C4 -176.78(9) . . . . ?
C6 N3 C5 C13 3.54(14) . . . . ?
C6 N3 C15 C16 -51.11(13) . . . . ?
C6 N3 C15 C17 -120.07(11) . . . . ?
C6 C7 C8 O1 6.24(17) . . . . ?
C6 C7 C8 O2 -172.85(9) . . . . ?
C6 C7 C14 O3 -178.57(9) . . . . ?
C6 C7 C14 C13 1.58(15) . . . . ?
C8 C7 C14 O3 1.25(15) . . . . ?
C8 C7 C14 C13 -178.59(9) . . . . ?
C9 N1 C1 C2 52.71(13) . . . . ?
C10 N2 C2 C1 57.88(12) . . . . ?
C10 N2 C3 C4 140.06(11) . . . . ?
C10 N2 C3 C11 -45.48(15) . . . . ?
C11 C3 C4 C5 -5.21(15) . . . . ?
C11 C12 C13 C5 -1.97(15) . . . . ?
C11 C12 C13 C14 177.20(10) . . . . ?
C12 C13 C14 O3 0.43(16) . . . . ?
C12 C13 C14 C7 -179.72(9) . . . . ?
C14 C7 C8 O1 -173.58(10) . . . . ?
C14 C7 C8 O2 7.33(14) . . . . ?
C15 N3 C5 C4 1.60(14) . . . . ?
C15 N3 C5 C13 -178.08(9) . . . . ?
C15 N3 C6 C7 179.03(9) . . . . ?
